data_4313120
loop_
_publ_author_name
'A. R. Siedle'
'Robert J. Webb'
'Fred E. Behr'
'Richard A. Newmark'
'David A. Weil'
'Kristin Erickson'
'Roberta Naujok'
'Myles Brostrom'
'Mark Mueller'
'Shih-Hung Chou'
'Victor G. Young'

_publ_section_title
;
 Perfluoroalkyl-Substituted Triazapentadienes and Their Metal Complexes
;
_journal_name_full 'Inorganic Chemistry'
_journal_page_first 932
_journal_page_last 934
_journal_paper_doi 10.1021/ic020550t
_journal_volume 42
_journal_year 2003
_chemical_formula_sum 'C40 H20 Co F28 N6'
_chemical_formula_weight 1175.55
_chemical_name_common 01268A
_chemical_name_systematic
;
  ?
;
_space_group_IT_number 2
_symmetry_cell_setting triclinic
_symmetry_space_group_name_Hall '-P 1'
_symmetry_space_group_name_H-M 'P -1'
_atom_sites_solution_hydrogens geom
_atom_sites_solution_primary direct
_atom_sites_solution_secondary difmap
_audit_creation_method SHELXL-97
_cell_angle_alpha 102.939(3)
_cell_angle_beta 102.498(4)
_cell_angle_gamma 106.230(3)
_cell_formula_units_Z 2
_cell_length_a 11.706(2)
_cell_length_b 12.112(2)
_cell_length_c 17.756(4)
_cell_measurement_temperature 173(2)
_cell_volume 2248.7(7)
_computing_structure_refinement 'SHELXL-97 (Sheldrick, 1997)'
_computing_structure_solution 'SHELXS-97 (Sheldrick, 1990)'
_diffrn_ambient_temperature 173(2)
_diffrn_measured_fraction_theta_full 0.987
_diffrn_measured_fraction_theta_max 0.987
_diffrn_radiation_monochromator graphite
_diffrn_radiation_source 'normal-focus sealed tube'
_diffrn_radiation_type MoK\a
_diffrn_radiation_wavelength 0.71073
_diffrn_reflns_av_R_equivalents 0.0288
_diffrn_reflns_av_sigmaI/netI 0.0402
_diffrn_reflns_limit_h_max 13
_diffrn_reflns_limit_h_min -13
_diffrn_reflns_limit_k_max 14
_diffrn_reflns_limit_k_min -14
_diffrn_reflns_limit_l_max 21
_diffrn_reflns_limit_l_min 0
_diffrn_reflns_number 16701
_diffrn_reflns_theta_full 25.12
_diffrn_reflns_theta_max 25.12
_diffrn_reflns_theta_min 1.84
_exptl_absorpt_coefficient_mu 0.537
_exptl_absorpt_correction_T_max 1.000
_exptl_absorpt_correction_T_min 0.908
_exptl_absorpt_correction_type multi-scan
_exptl_crystal_colour Red-Orange
_exptl_crystal_density_diffrn 1.736
_exptl_crystal_density_method 'not measured'
_exptl_crystal_description Plate
_exptl_crystal_F_000 1162
_exptl_crystal_size_max 0.38
_exptl_crystal_size_mid 0.20
_exptl_crystal_size_min 0.04
_refine_diff_density_max 0.588
_refine_diff_density_min -0.450
_refine_diff_density_rms 0.059
_refine_ls_extinction_method none
_refine_ls_goodness_of_fit_ref 0.994
_refine_ls_hydrogen_treatment mixed
_refine_ls_matrix_type full
_refine_ls_number_parameters 728
_refine_ls_number_reflns 7911
_refine_ls_number_restraints 86
_refine_ls_restrained_S_all 1.002
_refine_ls_R_factor_all 0.0657
_refine_ls_R_factor_gt 0.0439
_refine_ls_shift/su_max 0.009
_refine_ls_shift/su_mean 0.000
_refine_ls_structure_factor_coef Fsqd
_refine_ls_weighting_details 'calc w=1/[\s^2^(Fo^2^)+(0.0585P)^2^+2.2580P] where P=(Fo^2^+2Fc^2^)/3'
_refine_ls_weighting_scheme calc
_refine_ls_wR_factor_gt 0.1083
_refine_ls_wR_factor_ref 0.1233
_reflns_number_gt 5997
_reflns_number_total 7911
_reflns_threshold_expression >2sigma(I)
_cod_data_source_file ic020550t.cif
_cod_data_source_block 01268a
_cod_depositor_comments
;
The following automatic conversions were performed:

'_symmetry_cell_setting' value 'Triclinic' changed to 'triclinic'
according to the built-in table from CIF Core dictionary named
'cif_core.dic' version 2.4.1 from
2010-06-29.

'_exptl_absorpt_correction_type' value 'Multiscan'
changed to 'multi-scan' according to the built-in table from CIF Core
dictionary named 'cif_core.dic' version 2.4.1 from 2010-06-29.

Automatic conversion script
Id: cif_fix_values 1646 2011-03-28 12:23:43Z adriana 
;
_cod_original_cell_volume 2248.7(8)
_cod_database_code 4313120

loop_
_symmetry_equiv_pos_as_xyz
'x, y, z'
'-x, -y, -z'

loop_
_atom_site_label
_atom_site_type_symbol
_atom_site_fract_x
_atom_site_fract_y
_atom_site_fract_z
_atom_site_U_iso_or_equiv
_atom_site_adp_type
_atom_site_occupancy
_atom_site_symmetry_multiplicity
_atom_site_calc_flag
_atom_site_refinement_flags
_atom_site_disorder_assembly
_atom_site_disorder_group
Co1 Co 0.54296(4) 0.57077(4) 0.76682(2) 0.02946(12) Uani 1 1 d . . .
N1 N 0.5760(2) 0.4476(2) 0.81531(15) 0.0324(6) Uani 1 1 d . . .
C1 C 0.6257(3) 0.4749(3) 0.89336(19) 0.0335(7) Uani 1 1 d . . .
N2 N 0.6620(2) 0.5813(2) 0.95022(15) 0.0357(6) Uani 1 1 d . . .
C2 C 0.6395(3) 0.6793(3) 0.93893(19) 0.0349(7) Uani 1 1 d . . .
N3 N 0.5843(2) 0.6931(2) 0.87142(15) 0.0315(5) Uani 1 1 d . . .
C3 C 0.5444(3) 0.3294(3) 0.75830(19) 0.0389(7) Uani 1 1 d . . .
C4 C 0.4242(4) 0.2495(3) 0.7333(2) 0.0484(9) Uani 1 1 d . . .
H4A H 0.3631 0.2697 0.7555 0.058 Uiso 1 1 calc R . .
C5 C 0.3927(5) 0.1391(3) 0.6755(3) 0.0656(12) Uani 1 1 d . . .
H5A H 0.3099 0.0833 0.6584 0.079 Uiso 1 1 calc R . .
C6 C 0.4801(6) 0.1100(4) 0.6427(3) 0.0747(14) Uani 1 1 d . . .
H6A H 0.4578 0.0346 0.6028 0.090 Uiso 1 1 calc R . .
C7 C 0.6005(5) 0.1906(4) 0.6680(3) 0.0719(13) Uani 1 1 d . . .
H7A H 0.6610 0.1702 0.6453 0.086 Uiso 1 1 calc R . .
C8 C 0.6343(4) 0.3017(3) 0.7265(2) 0.0529(9) Uani 1 1 d . . .
H8A H 0.7173 0.3571 0.7440 0.064 Uiso 1 1 calc R . .
C9 C 0.6554(3) 0.3832(3) 0.93535(19) 0.0364(7) Uani 1 1 d . . .
F91 F 0.62154(17) 0.39606(18) 1.00408(11) 0.0450(5) Uani 1 1 d . . .
F92 F 0.59267(17) 0.26772(16) 0.88935(11) 0.0455(5) Uani 1 1 d . . .
C10 C 0.7968(3) 0.4003(3) 0.9588(2) 0.0410(8) Uani 1 1 d . . .
F101 F 0.84416(19) 0.4321(2) 0.90153(14) 0.0642(6) Uani 1 1 d . . .
F102 F 0.8565(2) 0.4899(2) 1.02779(14) 0.0650(6) Uani 1 1 d . . .
C11 C 0.8291(4) 0.2903(4) 0.9709(3) 0.0581(10) Uani 1 1 d . . .
F111 F 0.7672(2) 0.2393(3) 1.0137(2) 0.0925(10) Uani 1 1 d . . .
F112 F 0.8012(3) 0.2084(2) 0.89868(19) 0.0926(9) Uani 1 1 d . . .
F113 F 0.9494(2) 0.3213(2) 1.00584(15) 0.0707(7) Uani 1 1 d . . .
C12 C 0.6971(3) 0.7815(3) 1.0200(2) 0.0413(8) Uani 1 1 d . . .
F121 F 0.6558(2) 0.8747(2) 1.01994(13) 0.0689(7) Uani 1 1 d . . .
F122 F 0.66760(19) 0.7413(2) 1.08095(11) 0.0560(5) Uani 1 1 d . . .
C13 C 0.8402(3) 0.8336(3) 1.0425(2) 0.0466(8) Uani 1 1 d . . .
F131 F 0.8734(2) 0.8402(2) 0.97589(14) 0.0752(7) Uani 1 1 d . . .
F132 F 0.88938(19) 0.75737(19) 1.07157(14) 0.0604(6) Uani 1 1 d . . .
C14 C 0.9046(4) 0.9563(4) 1.1058(3) 0.0692(12) Uani 1 1 d . . .
F141 F 1.0260(3) 0.9832(3) 1.1290(2) 0.1024(10) Uani 1 1 d . . .
F142 F 0.8633(3) 0.9626(3) 1.16926(16) 0.0979(10) Uani 1 1 d . . .
F143 F 0.8842(3) 1.0430(2) 1.0764(2) 0.1159(12) Uani 1 1 d . . .
C15 C 0.5448(3) 0.7942(3) 0.86396(18) 0.0323(7) Uani 1 1 d . . .
C16 C 0.4389(3) 0.8025(3) 0.8836(2) 0.0474(9) Uani 1 1 d . . .
H16A H 0.3964 0.7458 0.9063 0.057 Uiso 1 1 calc R . .
C17 C 0.3947(4) 0.8935(3) 0.8701(3) 0.0569(10) Uani 1 1 d . . .
H17A H 0.3224 0.8996 0.8842 0.068 Uiso 1 1 calc R . .
C18 C 0.4548(4) 0.9742(3) 0.8366(2) 0.0540(10) Uani 1 1 d . . .
H18A H 0.4249 1.0370 0.8279 0.065 Uiso 1 1 calc R . .
C19 C 0.5580(4) 0.9645(3) 0.8158(2) 0.0548(10) Uani 1 1 d . . .
H19A H 0.5987 1.0200 0.7916 0.066 Uiso 1 1 calc R . .
C20 C 0.6045(3) 0.8746(3) 0.8293(2) 0.0440(8) Uani 1 1 d . . .
H20A H 0.6766 0.8689 0.8148 0.053 Uiso 1 1 calc R . .
N4 N 0.6299(2) 0.6149(2) 0.68847(15) 0.0329(6) Uani 1 1 d . . .
C21 C 0.5765(3) 0.6482(3) 0.62938(19) 0.0348(7) Uani 1 1 d . A .
N5 N 0.4597(2) 0.6494(2) 0.60973(16) 0.0361(6) Uani 1 1 d . . .
C22 C 0.3698(3) 0.5955(3) 0.63795(17) 0.0314(7) Uani 1 1 d . . .
N6 N 0.3778(2) 0.5378(2) 0.69228(14) 0.0295(5) Uani 1 1 d . . .
C23 C 0.7522(3) 0.6062(3) 0.70438(19) 0.0355(7) Uani 1 1 d . . .
C24 C 0.7763(3) 0.5160(3) 0.6536(2) 0.0436(8) Uani 1 1 d . . .
H24A H 0.7142 0.4636 0.6050 0.052 Uiso 1 1 calc R . .
C25 C 0.8914(4) 0.5032(4) 0.6746(3) 0.0577(10) Uani 1 1 d . . .
H25A H 0.9089 0.4427 0.6395 0.069 Uiso 1 1 calc R . .
C26 C 0.9796(4) 0.5760(4) 0.7446(3) 0.0635(12) Uani 1 1 d . . .
H26A H 1.0582 0.5655 0.7586 0.076 Uiso 1 1 calc R . .
C27 C 0.9560(4) 0.6656(4) 0.7960(3) 0.0655(12) Uani 1 1 d . . .
H27A H 1.0181 0.7166 0.8451 0.079 Uiso 1 1 calc R . .
C28 C 0.8413(3) 0.6802(4) 0.7755(2) 0.0522(9) Uani 1 1 d . . .
H28A H 0.8243 0.7413 0.8105 0.063 Uiso 1 1 calc R . .
C29 C 0.6450(3) 0.7043(3) 0.5746(2) 0.0438(8) Uani 1 1 d D . .
F291 F 0.5752(3) 0.6564(3) 0.49648(13) 0.0845(8) Uani 1 1 d D A .
F292 F 0.7519(2) 0.6843(3) 0.57616(17) 0.0831(9) Uani 1 1 d D A .
C30 C 0.6847(8) 0.8423(5) 0.6038(6) 0.0652(17) Uani 0.496(9) 1 d PDU A 1
F301 F 0.7355(17) 0.8838(16) 0.6832(6) 0.146(8) Uani 0.496(9) 1 d PDU A 1
F302 F 0.5876(12) 0.8764(15) 0.5837(15) 0.147(7) Uani 0.496(9) 1 d PDU A 1
C31 C 0.7897(9) 0.9116(8) 0.5774(7) 0.0637(16) Uani 0.496(9) 1 d PDU A 1
F311 F 0.8940(8) 0.8974(13) 0.6079(10) 0.135(5) Uani 0.496(9) 1 d PDU A 1
F312 F 0.8073(13) 1.0260(8) 0.5980(10) 0.100(4) Uani 0.496(9) 1 d PDU A 1
F313 F 0.7657(14) 0.8737(13) 0.4989(7) 0.127(5) Uani 0.496(9) 1 d PDU A 1
C30' C 0.6688(8) 0.8403(5) 0.5913(6) 0.0652(17) Uani 0.50 1 d PDU A 2
F303 F 0.678(2) 0.8827(13) 0.6685(7) 0.127(5) Uani 0.504(9) 1 d PDU A 2
F304 F 0.5671(13) 0.8509(17) 0.5488(10) 0.122(6) Uani 0.504(9) 1 d PDU A 2
C31' C 0.7737(9) 0.9149(8) 0.5676(6) 0.0637(16) Uani 0.50 1 d PDU A 2
F314 F 0.8807(10) 0.9358(14) 0.6187(7) 0.144(6) Uani 0.504(9) 1 d PDU A 2
F315 F 0.7615(15) 1.0181(8) 0.5659(10) 0.143(7) Uani 0.504(9) 1 d PDU A 2
F316 F 0.7755(9) 0.8613(9) 0.4954(5) 0.061(2) Uani 0.504(9) 1 d PDU A 2
C32 C 0.2472(3) 0.6102(3) 0.59841(18) 0.0347(7) Uani 1 1 d . . .
F321 F 0.16908(18) 0.59677(19) 0.64403(13) 0.0533(5) Uani 1 1 d . . .
F322 F 0.18743(18) 0.52496(17) 0.52561(12) 0.0510(5) Uani 1 1 d . . .
C33 C 0.2608(3) 0.7348(3) 0.5844(2) 0.0396(8) Uani 1 1 d . . .
F331 F 0.34761(18) 0.82217(17) 0.64706(13) 0.0542(5) Uani 1 1 d . . .
F332 F 0.29375(19) 0.73734(19) 0.51699(12) 0.0540(5) Uani 1 1 d . . .
C34 C 0.1401(3) 0.7662(3) 0.5747(3) 0.0545(10) Uani 1 1 d . . .
F341 F 0.1150(3) 0.7936(3) 0.64371(17) 0.0843(8) Uani 1 1 d . . .
F342 F 0.1551(2) 0.8622(2) 0.54792(16) 0.0736(7) Uani 1 1 d . . .
F343 F 0.0446(2) 0.6769(2) 0.52154(17) 0.0762(7) Uani 1 1 d . . .
C35 C 0.2723(3) 0.4538(3) 0.70245(18) 0.0327(7) Uani 1 1 d . . .
C36 C 0.1910(3) 0.3562(3) 0.6386(2) 0.0427(8) Uani 1 1 d . . .
H36A H 0.1992 0.3479 0.5857 0.051 Uiso 1 1 calc R . .
C37 C 0.0976(4) 0.2704(3) 0.6512(3) 0.0568(10) Uani 1 1 d . . .
H37A H 0.0409 0.2036 0.6069 0.068 Uiso 1 1 calc R . .
C38 C 0.0860(4) 0.2810(4) 0.7280(3) 0.0589(10) Uani 1 1 d . . .
H38A H 0.0209 0.2223 0.7364 0.071 Uiso 1 1 calc R . .
C39 C 0.1691(4) 0.3770(4) 0.7921(2) 0.0538(10) Uani 1 1 d . . .
H39A H 0.1627 0.3837 0.8453 0.065 Uiso 1 1 calc R . .
C40 C 0.2615(3) 0.4635(3) 0.7794(2) 0.0409(8) Uani 1 1 d . . .
H40A H 0.3181 0.5302 0.8237 0.049 Uiso 1 1 calc R . .

loop_
_atom_site_aniso_label
_atom_site_aniso_U_11
_atom_site_aniso_U_22
_atom_site_aniso_U_33
_atom_site_aniso_U_23
_atom_site_aniso_U_13
_atom_site_aniso_U_12
Co1 0.0323(2) 0.0300(2) 0.0310(2) 0.01047(17) 0.01083(17) 0.01609(17)
N1 0.0356(14) 0.0293(13) 0.0374(15) 0.0111(11) 0.0119(12) 0.0172(11)
C1 0.0307(16) 0.0366(17) 0.0375(18) 0.0130(14) 0.0094(13) 0.0176(14)
N2 0.0395(15) 0.0349(15) 0.0368(15) 0.0115(12) 0.0095(12) 0.0202(12)
C2 0.0347(16) 0.0379(18) 0.0356(17) 0.0103(14) 0.0115(14) 0.0177(14)
N3 0.0344(13) 0.0299(13) 0.0349(14) 0.0112(11) 0.0118(11) 0.0160(11)
C3 0.056(2) 0.0302(17) 0.0376(18) 0.0147(14) 0.0126(16) 0.0226(16)
C4 0.058(2) 0.0330(18) 0.047(2) 0.0111(16) 0.0000(17) 0.0182(17)
C5 0.085(3) 0.037(2) 0.058(3) 0.0104(19) -0.005(2) 0.020(2)
C6 0.124(4) 0.039(2) 0.054(3) 0.005(2) 0.014(3) 0.034(3)
C7 0.124(4) 0.058(3) 0.064(3) 0.024(2) 0.049(3) 0.056(3)
C8 0.076(3) 0.043(2) 0.056(2) 0.0172(18) 0.033(2) 0.034(2)
C9 0.0396(17) 0.0351(18) 0.0366(17) 0.0119(14) 0.0100(14) 0.0161(14)
F91 0.0521(11) 0.0588(12) 0.0434(11) 0.0268(9) 0.0241(9) 0.0318(10)
F92 0.0483(11) 0.0351(10) 0.0505(11) 0.0174(9) 0.0062(9) 0.0136(9)
C10 0.0414(18) 0.050(2) 0.0363(18) 0.0146(16) 0.0115(15) 0.0209(16)
F101 0.0484(12) 0.0958(18) 0.0715(15) 0.0484(14) 0.0292(11) 0.0324(12)
F102 0.0511(13) 0.0617(14) 0.0639(14) -0.0025(12) -0.0054(11) 0.0259(11)
C11 0.050(2) 0.065(3) 0.072(3) 0.027(2) 0.019(2) 0.034(2)
F111 0.0764(17) 0.121(2) 0.149(3) 0.106(2) 0.0626(18) 0.0654(17)
F112 0.090(2) 0.0711(18) 0.116(2) 0.0056(17) 0.0253(17) 0.0478(16)
F113 0.0502(13) 0.0913(18) 0.0916(18) 0.0407(15) 0.0216(12) 0.0455(13)
C12 0.049(2) 0.0420(19) 0.0363(18) 0.0090(15) 0.0108(15) 0.0250(16)
F121 0.0908(17) 0.0619(14) 0.0479(13) -0.0073(11) -0.0042(12) 0.0551(13)
F122 0.0539(12) 0.0729(14) 0.0377(11) 0.0094(10) 0.0190(10) 0.0183(11)
C13 0.053(2) 0.041(2) 0.045(2) 0.0106(16) 0.0173(17) 0.0155(17)
F131 0.0734(16) 0.0764(16) 0.0586(14) 0.0147(12) 0.0294(12) -0.0030(13)
F132 0.0466(12) 0.0534(13) 0.0789(15) 0.0172(12) 0.0106(11) 0.0225(10)
C14 0.066(3) 0.051(3) 0.071(3) 0.003(2) 0.010(2) 0.010(2)
F141 0.0624(17) 0.0733(18) 0.117(2) -0.0143(17) 0.0018(16) -0.0048(14)
F142 0.097(2) 0.094(2) 0.0633(17) -0.0229(15) 0.0165(16) 0.0176(17)
F143 0.134(3) 0.0404(15) 0.143(3) 0.0161(17) 0.012(2) 0.0167(16)
C15 0.0415(17) 0.0244(15) 0.0316(16) 0.0066(13) 0.0099(14) 0.0146(13)
C16 0.051(2) 0.0391(19) 0.070(2) 0.0257(18) 0.0307(19) 0.0252(17)
C17 0.059(2) 0.047(2) 0.080(3) 0.024(2) 0.026(2) 0.0346(19)
C18 0.075(3) 0.039(2) 0.053(2) 0.0152(17) 0.010(2) 0.0336(19)
C19 0.087(3) 0.0326(19) 0.050(2) 0.0174(16) 0.027(2) 0.0191(19)
C20 0.057(2) 0.0344(18) 0.047(2) 0.0130(16) 0.0244(17) 0.0185(16)
N4 0.0343(14) 0.0334(14) 0.0375(14) 0.0122(12) 0.0151(11) 0.0169(11)
C21 0.0377(17) 0.0347(17) 0.0402(18) 0.0143(14) 0.0172(14) 0.0182(14)
N5 0.0356(14) 0.0393(15) 0.0416(15) 0.0188(12) 0.0146(12) 0.0176(12)
C22 0.0355(16) 0.0312(16) 0.0296(16) 0.0082(13) 0.0100(13) 0.0152(13)
N6 0.0321(13) 0.0302(13) 0.0298(13) 0.0097(11) 0.0105(11) 0.0147(11)
C23 0.0318(16) 0.0440(18) 0.0380(18) 0.0165(15) 0.0140(14) 0.0181(14)
C24 0.0459(19) 0.050(2) 0.046(2) 0.0154(17) 0.0215(16) 0.0266(17)
C25 0.063(3) 0.070(3) 0.068(3) 0.029(2) 0.038(2) 0.044(2)
C26 0.050(2) 0.101(3) 0.072(3) 0.048(3) 0.029(2) 0.048(2)
C27 0.040(2) 0.099(3) 0.053(2) 0.019(2) 0.0071(18) 0.025(2)
C28 0.042(2) 0.068(3) 0.048(2) 0.0088(19) 0.0154(17) 0.0264(19)
C29 0.0423(19) 0.053(2) 0.052(2) 0.0267(18) 0.0231(17) 0.0250(17)
F291 0.0915(18) 0.104(2) 0.0413(13) 0.0240(13) 0.0258(13) 0.0020(16)
F292 0.0820(17) 0.120(2) 0.127(2) 0.0940(19) 0.0784(17) 0.0730(16)
C30 0.092(4) 0.052(3) 0.077(4) 0.031(2) 0.055(3) 0.031(3)
F301 0.227(18) 0.075(7) 0.076(5) 0.000(4) 0.087(6) -0.049(8)
F302 0.122(7) 0.073(6) 0.35(2) 0.122(12) 0.162(10) 0.068(6)
C31 0.078(4) 0.050(3) 0.059(4) 0.024(2) 0.022(3) 0.006(2)
F311 0.039(4) 0.120(9) 0.250(12) 0.096(8) 0.026(5) 0.015(5)
F312 0.118(6) 0.047(4) 0.145(10) 0.036(4) 0.076(6) 0.008(4)
F313 0.152(9) 0.102(8) 0.086(6) 0.026(6) 0.041(6) -0.020(7)
C30' 0.092(4) 0.052(3) 0.077(4) 0.031(2) 0.055(3) 0.031(3)
F303 0.208(15) 0.043(5) 0.104(6) -0.018(5) 0.119(7) -0.017(7)
F304 0.135(8) 0.164(14) 0.205(11) 0.156(11) 0.126(7) 0.122(9)
C31' 0.078(4) 0.050(3) 0.059(4) 0.024(2) 0.022(3) 0.006(2)
F314 0.124(8) 0.145(11) 0.085(5) 0.052(6) -0.012(5) -0.054(7)
F315 0.260(18) 0.071(6) 0.181(13) 0.066(7) 0.178(13) 0.072(8)
F316 0.090(5) 0.065(4) 0.067(4) 0.036(3) 0.064(4) 0.039(4)
C32 0.0334(16) 0.0372(17) 0.0355(17) 0.0146(14) 0.0099(14) 0.0126(14)
F321 0.0463(11) 0.0730(14) 0.0708(14) 0.0449(12) 0.0319(10) 0.0365(11)
F322 0.0518(12) 0.0390(11) 0.0471(12) 0.0074(9) -0.0040(9) 0.0118(9)
C33 0.0362(17) 0.0387(18) 0.0402(19) 0.0133(15) 0.0025(15) 0.0132(15)
F331 0.0464(11) 0.0377(11) 0.0598(13) 0.0030(10) -0.0069(10) 0.0132(9)
F332 0.0582(13) 0.0589(13) 0.0563(13) 0.0350(11) 0.0188(10) 0.0222(10)
C34 0.044(2) 0.048(2) 0.069(3) 0.023(2) 0.003(2) 0.0194(18)
F341 0.0922(19) 0.105(2) 0.095(2) 0.0411(17) 0.0449(16) 0.0724(17)
F342 0.0638(15) 0.0533(14) 0.106(2) 0.0403(14) 0.0049(13) 0.0272(12)
F343 0.0416(12) 0.0596(15) 0.111(2) 0.0317(14) -0.0105(13) 0.0132(11)
C35 0.0324(16) 0.0348(17) 0.0376(17) 0.0155(14) 0.0122(14) 0.0166(14)
C36 0.047(2) 0.0405(19) 0.0406(19) 0.0164(16) 0.0118(16) 0.0134(16)
C37 0.050(2) 0.047(2) 0.064(3) 0.024(2) 0.0072(19) 0.0050(18)
C38 0.052(2) 0.057(2) 0.076(3) 0.037(2) 0.027(2) 0.013(2)
C39 0.062(2) 0.063(3) 0.056(2) 0.032(2) 0.034(2) 0.029(2)
C40 0.0460(19) 0.0443(19) 0.0406(19) 0.0159(16) 0.0173(16) 0.0219(16)

loop_
_atom_type_symbol
_atom_type_description
_atom_type_scat_dispersion_real
_atom_type_scat_dispersion_imag
_atom_type_scat_source
C C 0.0033 0.0016 'International Tables Vol C Tables 4.2.6.8 and 6.1.1.4'
H H 0.0000 0.0000 'International Tables Vol C Tables 4.2.6.8 and 6.1.1.4'
N N 0.0061 0.0033 'International Tables Vol C Tables 4.2.6.8 and 6.1.1.4'
F F 0.0171 0.0103 'International Tables Vol C Tables 4.2.6.8 and 6.1.1.4'
Co Co 0.3494 0.9721 'International Tables Vol C Tables 4.2.6.8 and 6.1.1.4'

loop_
_geom_angle_atom_site_label_1
_geom_angle_atom_site_label_2
_geom_angle_atom_site_label_3
_geom_angle
_geom_angle_site_symmetry_1
_geom_angle_site_symmetry_3
_geom_angle_publ_flag
N3 Co1 N1 94.34(10) . . ?
N3 Co1 N6 114.60(10) . . ?
N1 Co1 N6 120.23(10) . . ?
N3 Co1 N4 117.95(11) . . ?
N1 Co1 N4 118.88(10) . . ?
N6 Co1 N4 92.87(10) . . ?
C1 N1 C3 124.2(3) . . ?
C1 N1 Co1 120.6(2) . . ?
C3 N1 Co1 115.15(19) . . ?
N1 C1 N2 128.8(3) . . ?
N1 C1 C9 123.4(3) . . ?
N2 C1 C9 107.8(3) . . ?
C2 N2 C1 125.5(3) . . ?
N3 C2 N2 127.8(3) . . ?
N3 C2 C12 123.5(3) . . ?
N2 C2 C12 108.6(3) . . ?
C2 N3 C15 125.7(3) . . ?
C2 N3 Co1 121.4(2) . . ?
C15 N3 Co1 112.88(18) . . ?
C4 C3 C8 121.0(3) . . ?
C4 C3 N1 119.7(3) . . ?
C8 C3 N1 119.2(3) . . ?
C3 C4 C5 119.5(4) . . ?
C6 C5 C4 120.4(4) . . ?
C5 C6 C7 119.8(4) . . ?
C6 C7 C8 120.7(4) . . ?
C3 C8 C7 118.6(4) . . ?
F92 C9 F91 106.3(2) . . ?
F92 C9 C1 112.8(3) . . ?
F91 C9 C1 109.9(2) . . ?
F92 C9 C10 107.4(2) . . ?
F91 C9 C10 107.6(2) . . ?
C1 C9 C10 112.5(3) . . ?
F102 C10 F101 107.5(3) . . ?
F102 C10 C11 106.8(3) . . ?
F101 C10 C11 107.7(3) . . ?
F102 C10 C9 109.4(3) . . ?
F101 C10 C9 109.3(3) . . ?
C11 C10 C9 115.8(3) . . ?
F111 C11 F113 109.7(3) . . ?
F111 C11 F112 108.0(4) . . ?
F113 C11 F112 107.2(3) . . ?
F111 C11 C10 111.8(3) . . ?
F113 C11 C10 110.4(3) . . ?
F112 C11 C10 109.6(3) . . ?
F121 C12 F122 106.0(3) . . ?
F121 C12 C13 106.8(3) . . ?
F122 C12 C13 107.8(3) . . ?
F121 C12 C2 113.0(3) . . ?
F122 C12 C2 110.8(3) . . ?
C13 C12 C2 112.1(3) . . ?
F131 C13 F132 106.9(3) . . ?
F131 C13 C14 107.9(3) . . ?
F132 C13 C14 106.1(3) . . ?
F131 C13 C12 109.2(3) . . ?
F132 C13 C12 109.4(3) . . ?
C14 C13 C12 116.9(3) . . ?
F141 C14 F142 109.5(4) . . ?
F141 C14 F143 106.1(4) . . ?
F142 C14 F143 106.6(4) . . ?
F141 C14 C13 111.4(4) . . ?
F142 C14 C13 111.8(4) . . ?
F143 C14 C13 111.2(4) . . ?
C20 C15 C16 119.8(3) . . ?
C20 C15 N3 120.0(3) . . ?
C16 C15 N3 119.8(3) . . ?
C15 C16 C17 120.1(3) . . ?
C18 C17 C16 120.1(4) . . ?
C17 C18 C19 119.7(3) . . ?
C18 C19 C20 121.1(3) . . ?
C15 C20 C19 119.2(3) . . ?
C21 N4 C23 126.0(3) . . ?
C21 N4 Co1 120.6(2) . . ?
C23 N4 Co1 113.38(19) . . ?
N4 C21 N5 127.3(3) . . ?
N4 C21 C29 123.8(3) . . ?
N5 C21 C29 108.7(3) . . ?
C22 N5 C21 125.1(3) . . ?
N6 C22 N5 128.2(3) . . ?
N6 C22 C32 121.6(3) . . ?
N5 C22 C32 110.2(2) . . ?
C22 N6 C35 124.0(2) . . ?
C22 N6 Co1 118.5(2) . . ?
C35 N6 Co1 117.42(18) . . ?
C28 C23 C24 120.2(3) . . ?
C28 C23 N4 118.6(3) . . ?
C24 C23 N4 120.8(3) . . ?
C25 C24 C23 119.3(4) . . ?
C26 C25 C24 120.7(4) . . ?
C25 C26 C27 120.3(4) . . ?
C28 C27 C26 119.6(4) . . ?
C23 C28 C27 119.8(4) . . ?
F292 C29 F291 104.9(3) . . ?
F292 C29 C30 103.8(4) . . ?
F291 C29 C30 112.6(5) . . ?
F292 C29 C30' 109.2(4) . . ?
F291 C29 C30' 103.6(4) . . ?
C30 C29 C30' 9.3(7) . . ?
F292 C29 C21 113.8(3) . . ?
F291 C29 C21 110.8(3) . . ?
C30 C29 C21 110.6(4) . . ?
C30' C29 C21 113.7(4) . . ?
F302 C30 F301 109.3(14) . . ?
F302 C30 C31 109.5(9) . . ?
F301 C30 C31 100.0(10) . . ?
F302 C30 C29 110.4(8) . . ?
F301 C30 C29 110.6(9) . . ?
C31 C30 C29 116.5(6) . . ?
F312 C31 F311 108.2(8) . . ?
F312 C31 F313 107.6(8) . . ?
F311 C31 F313 106.2(9) . . ?
F312 C31 C30 111.6(7) . . ?
F311 C31 C30 112.0(7) . . ?
F313 C31 C30 110.9(8) . . ?
F303 C30' F304 106.9(12) . . ?
F303 C30' C31' 112.7(10) . . ?
F304 C30' C31' 105.0(10) . . ?
F303 C30' C29 106.1(8) . . ?
F304 C30' C29 106.8(9) . . ?
C31' C30' C29 118.6(6) . . ?
F314 C31' F315 108.4(8) . . ?
F314 C31' F316 108.1(8) . . ?
F315 C31' F316 106.9(7) . . ?
F314 C31' C30' 110.8(7) . . ?
F315 C31' C30' 110.6(8) . . ?
F316 C31' C30' 112.0(7) . . ?
F321 C32 F322 106.8(2) . . ?
F321 C32 C22 111.3(2) . . ?
F322 C32 C22 110.6(2) . . ?
F321 C32 C33 105.4(2) . . ?
F322 C32 C33 107.1(2) . . ?
C22 C32 C33 115.0(3) . . ?
F331 C33 F332 109.1(3) . . ?
F331 C33 C34 106.7(3) . . ?
F332 C33 C34 107.0(3) . . ?
F331 C33 C32 109.9(3) . . ?
F332 C33 C32 109.9(3) . . ?
C34 C33 C32 114.1(3) . . ?
F343 C34 F341 109.3(3) . . ?
F343 C34 F342 107.9(3) . . ?
F341 C34 F342 107.6(3) . . ?
F343 C34 C33 111.1(3) . . ?
F341 C34 C33 112.1(3) . . ?
F342 C34 C33 108.7(3) . . ?
C36 C35 C40 119.5(3) . . ?
C36 C35 N6 121.0(3) . . ?
C40 C35 N6 119.1(3) . . ?
C35 C36 C37 120.0(3) . . ?
C38 C37 C36 120.3(4) . . ?
C39 C38 C37 119.6(3) . . ?
C38 C39 C40 120.1(3) . . ?
C39 C40 C35 120.4(3) . . ?

loop_
_geom_bond_atom_site_label_1
_geom_bond_atom_site_label_2
_geom_bond_distance
_geom_bond_site_symmetry_2
_geom_bond_publ_flag
Co1 N3 1.964(2) . ?
Co1 N1 1.967(2) . ?
Co1 N6 1.968(2) . ?
Co1 N4 1.975(2) . ?
N1 C1 1.306(4) . ?
N1 C3 1.450(4) . ?
C1 N2 1.337(4) . ?
C1 C9 1.544(4) . ?
N2 C2 1.333(4) . ?
C2 N3 1.303(4) . ?
C2 C12 1.541(4) . ?
N3 C15 1.447(4) . ?
C3 C4 1.375(5) . ?
C3 C8 1.382(5) . ?
C4 C5 1.387(5) . ?
C5 C6 1.369(7) . ?
C6 C7 1.379(7) . ?
C7 C8 1.394(6) . ?
C9 F92 1.348(4) . ?
C9 F91 1.353(4) . ?
C9 C10 1.557(4) . ?
C10 F102 1.333(4) . ?
C10 F101 1.338(4) . ?
C10 C11 1.530(5) . ?
C11 F111 1.296(5) . ?
C11 F113 1.316(4) . ?
C11 F112 1.343(5) . ?
C12 F121 1.346(4) . ?
C12 F122 1.353(4) . ?
C12 C13 1.540(5) . ?
C13 F131 1.335(4) . ?
C13 F132 1.353(4) . ?
C13 C14 1.516(5) . ?
C14 F141 1.313(5) . ?
C14 F142 1.314(5) . ?
C14 F143 1.328(5) . ?
C15 C20 1.374(4) . ?
C15 C16 1.381(4) . ?
C16 C17 1.387(5) . ?
C17 C18 1.364(5) . ?
C18 C19 1.366(6) . ?
C19 C20 1.388(5) . ?
N4 C21 1.304(4) . ?
N4 C23 1.437(4) . ?
C21 N5 1.341(4) . ?
C21 C29 1.542(4) . ?
N5 C22 1.333(4) . ?
C22 N6 1.314(4) . ?
C22 C32 1.532(4) . ?
N6 C35 1.438(4) . ?
C23 C28 1.373(5) . ?
C23 C24 1.387(4) . ?
C24 C25 1.379(5) . ?
C25 C26 1.355(6) . ?
C26 C27 1.386(6) . ?
C27 C28 1.385(5) . ?
C29 F292 1.335(3) . ?
C29 F291 1.347(4) . ?
C29 C30 1.533(7) . ?
C29 C30' 1.539(7) . ?
C30 F302 1.320(4) . ?
C30 F301 1.321(4) . ?
C30 C31 1.512(7) . ?
C31 F312 1.296(7) . ?
C31 F311 1.299(7) . ?
C31 F313 1.305(7) . ?
C30' F303 1.320(4) . ?
C30' F304 1.320(4) . ?
C30' C31' 1.508(7) . ?
C31' F314 1.298(7) . ?
C31' F315 1.303(7) . ?
C31' F316 1.308(6) . ?
C32 F321 1.348(3) . ?
C32 F322 1.354(4) . ?
C32 C33 1.555(4) . ?
C33 F331 1.331(4) . ?
C33 F332 1.339(4) . ?
C33 C34 1.547(5) . ?
C34 F343 1.312(4) . ?
C34 F341 1.314(5) . ?
C34 F342 1.333(4) . ?
C35 C36 1.376(5) . ?
C35 C40 1.381(4) . ?
C36 C37 1.379(5) . ?
C37 C38 1.379(6) . ?
C38 C39 1.375(6) . ?
C39 C40 1.378(5) . ?

loop_
_geom_torsion_atom_site_label_1
_geom_torsion_atom_site_label_2
_geom_torsion_atom_site_label_3
_geom_torsion_atom_site_label_4
_geom_torsion
_geom_torsion_site_symmetry_1
_geom_torsion_site_symmetry_2
_geom_torsion_site_symmetry_3
_geom_torsion_site_symmetry_4
_geom_torsion_publ_flag
N3 Co1 N1 C1 -7.8(2) . . . . ?
N6 Co1 N1 C1 -129.6(2) . . . . ?
N4 Co1 N1 C1 117.6(2) . . . . ?
N3 Co1 N1 C3 173.7(2) . . . . ?
N6 Co1 N1 C3 51.9(2) . . . . ?
N4 Co1 N1 C3 -60.9(2) . . . . ?
C3 N1 C1 N2 177.4(3) . . . . ?
Co1 N1 C1 N2 -1.0(4) . . . . ?
C3 N1 C1 C9 -0.9(5) . . . . ?
Co1 N1 C1 C9 -179.3(2) . . . . ?
N1 C1 N2 C2 9.2(5) . . . . ?
C9 C1 N2 C2 -172.3(3) . . . . ?
C1 N2 C2 N3 -3.4(5) . . . . ?
C1 N2 C2 C12 179.7(3) . . . . ?
N2 C2 N3 C15 169.8(3) . . . . ?
C12 C2 N3 C15 -13.7(5) . . . . ?
N2 C2 N3 Co1 -8.9(4) . . . . ?
C12 C2 N3 Co1 167.5(2) . . . . ?
N1 Co1 N3 C2 12.2(2) . . . . ?
N6 Co1 N3 C2 138.4(2) . . . . ?
N4 Co1 N3 C2 -113.8(2) . . . . ?
N1 Co1 N3 C15 -166.7(2) . . . . ?
N6 Co1 N3 C15 -40.5(2) . . . . ?
N4 Co1 N3 C15 67.3(2) . . . . ?
C1 N1 C3 C4 96.8(4) . . . . ?
Co1 N1 C3 C4 -84.7(3) . . . . ?
C1 N1 C3 C8 -86.8(4) . . . . ?
Co1 N1 C3 C8 91.6(3) . . . . ?
C8 C3 C4 C5 0.2(5) . . . . ?
N1 C3 C4 C5 176.5(3) . . . . ?
C3 C4 C5 C6 -0.6(6) . . . . ?
C4 C5 C6 C7 0.6(6) . . . . ?
C5 C6 C7 C8 -0.2(7) . . . . ?
C4 C3 C8 C7 0.2(5) . . . . ?
N1 C3 C8 C7 -176.1(3) . . . . ?
C6 C7 C8 C3 -0.2(6) . . . . ?
N1 C1 C9 F92 -18.9(4) . . . . ?
N2 C1 C9 F92 162.4(2) . . . . ?
N1 C1 C9 F91 -137.3(3) . . . . ?
N2 C1 C9 F91 44.1(3) . . . . ?
N1 C1 C9 C10 102.8(3) . . . . ?
N2 C1 C9 C10 -75.8(3) . . . . ?
F92 C9 C10 F102 -154.2(3) . . . . ?
F91 C9 C10 F102 -40.1(3) . . . . ?
C1 C9 C10 F102 81.0(3) . . . . ?
F92 C9 C10 F101 88.3(3) . . . . ?
F91 C9 C10 F101 -157.6(3) . . . . ?
C1 C9 C10 F101 -36.4(4) . . . . ?
F92 C9 C10 C11 -33.5(4) . . . . ?
F91 C9 C10 C11 80.6(3) . . . . ?
C1 C9 C10 C11 -158.2(3) . . . . ?
F102 C10 C11 F111 77.2(4) . . . . ?
F101 C10 C11 F111 -167.7(3) . . . . ?
C9 C10 C11 F111 -45.0(5) . . . . ?
F102 C10 C11 F113 -45.3(4) . . . . ?
F101 C10 C11 F113 69.9(4) . . . . ?
C9 C10 C11 F113 -167.4(3) . . . . ?
F102 C10 C11 F112 -163.1(3) . . . . ?
F101 C10 C11 F112 -48.0(4) . . . . ?
C9 C10 C11 F112 74.7(4) . . . . ?
N3 C2 C12 F121 17.3(4) . . . . ?
N2 C2 C12 F121 -165.7(3) . . . . ?
N3 C2 C12 F122 136.1(3) . . . . ?
N2 C2 C12 F122 -46.9(3) . . . . ?
N3 C2 C12 C13 -103.5(3) . . . . ?
N2 C2 C12 C13 73.5(3) . . . . ?
F121 C12 C13 F131 -85.0(3) . . . . ?
F122 C12 C13 F131 161.4(3) . . . . ?
C2 C12 C13 F131 39.3(4) . . . . ?
F121 C12 C13 F132 158.3(3) . . . . ?
F122 C12 C13 F132 44.8(3) . . . . ?
C2 C12 C13 F132 -77.4(3) . . . . ?
F121 C12 C13 C14 37.8(4) . . . . ?
F122 C12 C13 C14 -75.8(4) . . . . ?
C2 C12 C13 C14 162.1(3) . . . . ?
F131 C13 C14 F141 -66.1(5) . . . . ?
F132 C13 C14 F141 48.1(5) . . . . ?
C12 C13 C14 F141 170.4(4) . . . . ?
F131 C13 C14 F142 171.0(4) . . . . ?
F132 C13 C14 F142 -74.8(4) . . . . ?
C12 C13 C14 F142 47.5(5) . . . . ?
F131 C13 C14 F143 52.0(5) . . . . ?
F132 C13 C14 F143 166.2(4) . . . . ?
C12 C13 C14 F143 -71.5(5) . . . . ?
C2 N3 C15 C20 110.8(4) . . . . ?
Co1 N3 C15 C20 -70.3(3) . . . . ?
C2 N3 C15 C16 -76.2(4) . . . . ?
Co1 N3 C15 C16 102.7(3) . . . . ?
C20 C15 C16 C17 -1.6(5) . . . . ?
N3 C15 C16 C17 -174.6(3) . . . . ?
C15 C16 C17 C18 0.8(6) . . . . ?
C16 C17 C18 C19 0.6(6) . . . . ?
C17 C18 C19 C20 -1.1(6) . . . . ?
C16 C15 C20 C19 1.0(5) . . . . ?
N3 C15 C20 C19 174.0(3) . . . . ?
C18 C19 C20 C15 0.3(6) . . . . ?
N3 Co1 N4 C21 -98.8(2) . . . . ?
N1 Co1 N4 C21 148.3(2) . . . . ?
N6 Co1 N4 C21 21.1(2) . . . . ?
N3 Co1 N4 C23 81.2(2) . . . . ?
N1 Co1 N4 C23 -31.8(2) . . . . ?
N6 Co1 N4 C23 -158.9(2) . . . . ?
C23 N4 C21 N5 175.1(3) . . . . ?
Co1 N4 C21 N5 -5.0(4) . . . . ?
C23 N4 C21 C29 -10.6(5) . . . . ?
Co1 N4 C21 C29 169.3(2) . . . . ?
N4 C21 N5 C22 -13.3(5) . . . . ?
C29 C21 N5 C22 171.7(3) . . . . ?
C21 N5 C22 N6 4.1(5) . . . . ?
C21 N5 C22 C32 -176.8(3) . . . . ?
N5 C22 N6 C35 -161.2(3) . . . . ?
C32 C22 N6 C35 19.7(4) . . . . ?
N5 C22 N6 Co1 20.6(4) . . . . ?
C32 C22 N6 Co1 -158.5(2) . . . . ?
N3 Co1 N6 C22 94.9(2) . . . . ?
N1 Co1 N6 C22 -153.8(2) . . . . ?
N4 Co1 N6 C22 -27.7(2) . . . . ?
N3 Co1 N6 C35 -83.4(2) . . . . ?
N1 Co1 N6 C35 27.9(2) . . . . ?
N4 Co1 N6 C35 154.0(2) . . . . ?
C21 N4 C23 C28 116.5(4) . . . . ?
Co1 N4 C23 C28 -63.4(3) . . . . ?
C21 N4 C23 C24 -70.6(4) . . . . ?
Co1 N4 C23 C24 109.4(3) . . . . ?
C28 C23 C24 C25 -1.3(5) . . . . ?
N4 C23 C24 C25 -174.1(3) . . . . ?
C23 C24 C25 C26 1.4(6) . . . . ?
C24 C25 C26 C27 -0.8(6) . . . . ?
C25 C26 C27 C28 0.1(7) . . . . ?
C24 C23 C28 C27 0.7(6) . . . . ?
N4 C23 C28 C27 173.7(3) . . . . ?
C26 C27 C28 C23 -0.1(6) . . . . ?
N4 C21 C29 F292 18.7(5) . . . . ?
N5 C21 C29 F292 -166.1(3) . . . . ?
N4 C21 C29 F291 136.7(3) . . . . ?
N5 C21 C29 F291 -48.1(4) . . . . ?
N4 C21 C29 C30 -97.7(5) . . . . ?
N5 C21 C29 C30 77.5(5) . . . . ?
N4 C21 C29 C30' -107.2(5) . . . . ?
N5 C21 C29 C30' 68.1(5) . . . . ?
F292 C29 C30 F302 161.9(10) . . . . ?
F291 C29 C30 F302 49.0(11) . . . . ?
C30' C29 C30 F302 35(3) . . . . ?
C21 C29 C30 F302 -75.6(11) . . . . ?
F292 C29 C30 F301 -77.0(10) . . . . ?
F291 C29 C30 F301 170.0(9) . . . . ?
C30' C29 C30 F301 156(4) . . . . ?
C21 C29 C30 F301 45.4(10) . . . . ?
F292 C29 C30 C31 36.2(8) . . . . ?
F291 C29 C30 C31 -76.7(8) . . . . ?
C30' C29 C30 C31 -91(4) . . . . ?
C21 C29 C30 C31 158.6(6) . . . . ?
F302 C30 C31 F312 47.2(14) . . . . ?
F301 C30 C31 F312 -67.6(12) . . . . ?
C29 C30 C31 F312 173.3(9) . . . . ?
F302 C30 C31 F311 168.7(13) . . . . ?
F301 C30 C31 F311 53.9(12) . . . . ?
C29 C30 C31 F311 -65.2(11) . . . . ?
F302 C30 C31 F313 -72.9(14) . . . . ?
F301 C30 C31 F313 172.4(12) . . . . ?
C29 C30 C31 F313 53.3(11) . . . . ?
F292 C29 C30' F303 -99.6(11) . . . . ?
F291 C29 C30' F303 149.0(10) . . . . ?
C30 C29 C30' F303 -44(3) . . . . ?
C21 C29 C30' F303 28.6(11) . . . . ?
F292 C29 C30' F304 146.6(8) . . . . ?
F291 C29 C30' F304 35.1(9) . . . . ?
C30 C29 C30' F304 -158(4) . . . . ?
C21 C29 C30' F304 -85.2(9) . . . . ?
F292 C29 C30' C31' 28.4(8) . . . . ?
F291 C29 C30' C31' -83.0(7) . . . . ?
C30 C29 C30' C31' 84(4) . . . . ?
C21 C29 C30' C31' 156.7(6) . . . . ?
F303 C30' C31' F314 48.6(13) . . . . ?
F304 C30' C31' F314 164.6(11) . . . . ?
C29 C30' C31' F314 -76.3(11) . . . . ?
F303 C30' C31' F315 -71.6(13) . . . . ?
F304 C30' C31' F315 44.4(12) . . . . ?
C29 C30' C31' F315 163.5(9) . . . . ?
F303 C30' C31' F316 169.3(12) . . . . ?
F304 C30' C31' F316 -74.7(11) . . . . ?
C29 C30' C31' F316 44.4(10) . . . . ?
N6 C22 C32 F321 21.3(4) . . . . ?
N5 C22 C32 F321 -157.9(3) . . . . ?
N6 C22 C32 F322 -97.3(3) . . . . ?
N5 C22 C32 F322 83.5(3) . . . . ?
N6 C22 C32 C33 141.2(3) . . . . ?
N5 C22 C32 C33 -38.1(4) . . . . ?
F321 C32 C33 F331 84.0(3) . . . . ?
F322 C32 C33 F331 -162.4(2) . . . . ?
C22 C32 C33 F331 -39.0(4) . . . . ?
F321 C32 C33 F332 -155.9(2) . . . . ?
F322 C32 C33 F332 -42.4(3) . . . . ?
C22 C32 C33 F332 81.1(3) . . . . ?
F321 C32 C33 C34 -35.7(4) . . . . ?
F322 C32 C33 C34 77.8(3) . . . . ?
C22 C32 C33 C34 -158.8(3) . . . . ?
F331 C33 C34 F343 -171.3(3) . . . . ?
F332 C33 C34 F343 72.1(4) . . . . ?
C32 C33 C34 F343 -49.7(4) . . . . ?
F331 C33 C34 F341 -48.7(4) . . . . ?
F332 C33 C34 F341 -165.4(3) . . . . ?
C32 C33 C34 F341 72.9(4) . . . . ?
F331 C33 C34 F342 70.2(4) . . . . ?
F332 C33 C34 F342 -46.5(4) . . . . ?
C32 C33 C34 F342 -168.2(3) . . . . ?
C22 N6 C35 C36 55.2(4) . . . . ?
Co1 N6 C35 C36 -126.5(3) . . . . ?
C22 N6 C35 C40 -132.6(3) . . . . ?
Co1 N6 C35 C40 45.6(3) . . . . ?
C40 C35 C36 C37 1.6(5) . . . . ?
N6 C35 C36 C37 173.7(3) . . . . ?
C35 C36 C37 C38 -0.8(6) . . . . ?
C36 C37 C38 C39 -0.8(6) . . . . ?
C37 C38 C39 C40 1.5(6) . . . . ?
C38 C39 C40 C35 -0.8(5) . . . . ?
C36 C35 C40 C39 -0.8(5) . . . . ?
N6 C35 C40 C39 -173.1(3) . . . . ?
